data_2220513
loop_
_publ_author_name
'Saeed, Aamer'
'Khera, Rasheed Ahmad'
'Ameen, Shahid'
'Simpson, Jim'
'Stanley, Roderick G.'

_publ_section_title
;
 2-Fluoro-<i>N</i>-<i>o</i>-tolylbenzamide
;
_journal_coeditor_code HB2882
_journal_issue 1
_journal_name_full 'Acta Crystallographica Section E'
_journal_page_first o201
_journal_paper_doi 10.1107/S1600536808043122
_journal_volume 65
_journal_year 2009
_chemical_formula_moiety 'C14 H12 F N O'
_chemical_formula_sum 'C14 H12 F N O'
_chemical_formula_weight 229.25
_chemical_name_systematic
;
2-Fluoro-<i>N</i>-<i>o</i>-tolylbenzamide
;
_space_group_IT_number 14
_symmetry_cell_setting monoclinic
_symmetry_space_group_name_Hall '-P 2yn'
_symmetry_space_group_name_H-M 'P 1 21/n 1'
_atom_sites_solution_hydrogens geom
_atom_sites_solution_primary direct
_atom_sites_solution_secondary difmap
_audit_creation_method SHELXL-97
_cell_angle_alpha 90.00
_cell_angle_beta 93.820(19)
_cell_angle_gamma 90.00
_cell_formula_units_Z 4
_cell_length_a 10.749(4)
_cell_length_b 4.8245(17)
_cell_length_c 21.580(7)
_cell_measurement_reflns_used 1374
_cell_measurement_temperature 93(2)
_cell_measurement_theta_max 21.21
_cell_measurement_theta_min 3.31
_cell_volume 1116.6(7)
_computing_cell_refinement 'APEX2 and SAINT (Bruker 2006)'
_computing_data_collection 'APEX2 (Bruker 2006)'
_computing_data_reduction 'SAINT (Bruker 2006)'
_computing_molecular_graphics
;
SHELXTL (Sheldrick, 2008) and Mercury (Macrae <i>et al.</i>,
2006)
;
_computing_publication_material
;
SHELXL97 (Sheldrick, 2008), enCIFer (Allen <i>et al.</i>,
2004), PLATON (Spek, 2003)
and publCIF (Westrip, 2009)
;
_computing_structure_refinement
;
SHELXL97 (Sheldrick, 2008) and TITAN (Hunter & Simpson, 1999)
;
_computing_structure_solution 'SHELXS97 (Sheldrick, 2008)'
_diffrn_ambient_temperature 93(2)
_diffrn_measured_fraction_theta_full 0.995
_diffrn_measured_fraction_theta_max 0.995
_diffrn_measurement_device_type 'Bruker APEXII CCD'
_diffrn_measurement_method '\w scans'
_diffrn_radiation_monochromator graphite
_diffrn_radiation_source 'fine-focus sealed tube'
_diffrn_radiation_type MoK\a
_diffrn_radiation_wavelength 0.71073
_diffrn_reflns_av_R_equivalents 0.0673
_diffrn_reflns_av_sigmaI/netI 0.0423
_diffrn_reflns_limit_h_max 10
_diffrn_reflns_limit_h_min -10
_diffrn_reflns_limit_k_max 4
_diffrn_reflns_limit_k_min -4
_diffrn_reflns_limit_l_max 22
_diffrn_reflns_limit_l_min -22
_diffrn_reflns_number 7896
_diffrn_reflns_theta_full 21.29
_diffrn_reflns_theta_max 21.29
_diffrn_reflns_theta_min 1.89
_diffrn_standards_number 0
_exptl_absorpt_coefficient_mu 0.097
_exptl_absorpt_correction_T_max 0.995
_exptl_absorpt_correction_T_min 0.779
_exptl_absorpt_correction_type multi-scan
_exptl_absorpt_process_details '(SADABS; Bruker, 2006)'
_exptl_crystal_colour colourless
_exptl_crystal_density_diffrn 1.364
_exptl_crystal_density_method 'not measured'
_exptl_crystal_description 'rectangular plate'
_exptl_crystal_F_000 480
_exptl_crystal_size_max 0.25
_exptl_crystal_size_mid 0.15
_exptl_crystal_size_min 0.05
_refine_diff_density_max 0.187
_refine_diff_density_min -0.211
_refine_ls_extinction_method none
_refine_ls_goodness_of_fit_ref 1.064
_refine_ls_hydrogen_treatment mixed
_refine_ls_matrix_type full
_refine_ls_number_parameters 169
_refine_ls_number_reflns 1228
_refine_ls_number_restraints 0
_refine_ls_restrained_S_all 1.064
_refine_ls_R_factor_all 0.0534
_refine_ls_R_factor_gt 0.0374
_refine_ls_shift/su_max_lt 0.001
_refine_ls_shift/su_mean <0.001
_refine_ls_structure_factor_coef Fsqd
_refine_ls_weighting_details 'calc w=1/[\s^2^(Fo^2^)+(0.0633P)^2^] where P=(Fo^2^+2Fc^2^)/3'
_refine_ls_weighting_scheme calc
_refine_ls_wR_factor_gt 0.0989
_refine_ls_wR_factor_ref 0.1082
_reflns_number_gt 925
_reflns_number_total 1228
_reflns_threshold_expression I>2\s(I)
_cod_data_source_file hb2882.cif
_cod_data_source_block I
_cod_depositor_comments
;
The following automatic conversions were performed:
'_exptl_absorpt_correction_type' value 'Multi-scan' changed to
'multi-scan' according to
'/home/saulius/struct/CIF-dictionaries/cif_core.dic' dictionary named
'cif_core.dic' version 2.4.1 from 2010-06-29.

Automatic conversion script
Id: cif_fix_enum 1527 2010-12-29 10:47:43Z saulius 

The following automatic conversions were performed:

'_exptl_absorpt_correction_type' value 'Multi-scan' changed to
'multi-scan' according to
/home/saulius/struct/CIF-dictionaries/cif_core.dic dictionary named
'cif_core.dic' version 2.4.1 from 2010-06-29.

Automatic conversion script
Id: cif_fix_values 1715 2011-07-08 13:25:40Z adriana 
;
_cod_original_sg_symbol_H-M 'P 21/n'
_cod_database_code 2220513
_cod_database_fobs_code 2220513

loop_
_symmetry_equiv_pos_as_xyz
'x, y, z'
'-x+1/2, y+1/2, -z+1/2'
'-x, -y, -z'
'x-1/2, -y-1/2, z-1/2'

loop_
_atom_site_type_symbol
_atom_site_label
_atom_site_fract_x
_atom_site_fract_y
_atom_site_fract_z
_atom_site_U_iso_or_equiv
_atom_site_adp_type
_atom_site_calc_flag
_atom_site_refinement_flags
_atom_site_occupancy
_atom_site_disorder_assembly
_atom_site_disorder_group
C C1 0.5852(2) 1.1330(5) 0.13062(12) 0.0203(7) Uani d . 1 . .
O O1 0.57188(16) 1.3797(3) 0.11721(8) 0.0291(6) Uani d . 1 . .
C C2 0.5376(2) 1.0250(4) 0.18985(11) 0.0177(7) Uani d . 1 A .
C C7 0.4271(2) 1.1328(5) 0.20975(13) 0.0229(7) Uani d . 1 . .
H H7 0.3828 1.2677 0.1850 0.027 Uiso calc PR 0.856(4) A 1
F F1 0.71053(15) 0.7317(3) 0.21278(8) 0.0296(7) Uani d P 0.856(4) A 1
C C3 0.5996(2) 0.8335(5) 0.22854(13) 0.0242(7) Uani d . 1 . .
H H3 0.6757 0.7577 0.2162 0.029 Uiso calc PR 0.144(4) A 2
F F1' 0.3678(10) 1.321(2) 0.1771(6) 0.046(4) Uani d P 0.144(4) A 2
C C4 0.5566(3) 0.7481(5) 0.28378(13) 0.0302(7) Uani d . 1 A .
H H4 0.6022 0.6179 0.3093 0.036 Uiso calc R 1 . .
C C5 0.4450(3) 0.8563(5) 0.30152(13) 0.0284(7) Uani d . 1 . .
H H5 0.4126 0.7979 0.3393 0.034 Uiso calc R 1 A .
C C6 0.3806(2) 1.0486(5) 0.26455(12) 0.0270(7) Uani d . 1 A .
H H6 0.3043 1.1228 0.2769 0.032 Uiso calc R 1 . .
N N1 0.64105(18) 0.9476(5) 0.09499(10) 0.0197(6) Uani d . 1 . .
H HN1 0.639(2) 0.781(5) 0.1077(12) 0.028(8) Uiso d . 1 . .
C C8 0.6910(2) 1.0053(4) 0.03731(11) 0.0173(7) Uani d . 1 . .
C C9 0.8010(2) 0.8696(4) 0.02298(12) 0.0186(7) Uani d . 1 . .
C C14 0.8660(2) 0.6685(5) 0.06812(12) 0.0243(7) Uani d . 1 . .
H H14A 0.8801 0.7574 0.1088 0.036 Uiso calc R 1 . .
H H14B 0.9463 0.6140 0.0528 0.036 Uiso calc R 1 . .
H H14C 0.8138 0.5037 0.0720 0.036 Uiso calc R 1 . .
C C10 0.8481(2) 0.9264(5) -0.03388(12) 0.0242(7) Uani d . 1 . .
H H10 0.9220 0.8353 -0.0446 0.029 Uiso calc R 1 . .
C C11 0.7908(2) 1.1116(5) -0.07566(12) 0.0264(7) Uani d . 1 . .
H H11 0.8257 1.1480 -0.1141 0.032 Uiso calc R 1 . .
C C12 0.6822(2) 1.2436(5) -0.06095(13) 0.0235(7) Uani d . 1 . .
H H12 0.6421 1.3704 -0.0894 0.028 Uiso calc R 1 . .
C C13 0.6326(2) 1.1905(5) -0.00504(12) 0.0205(7) Uani d . 1 . .
H H13 0.5579 1.2807 0.0049 0.025 Uiso calc R 1 . .

loop_
_atom_site_aniso_label
_atom_site_aniso_U_11
_atom_site_aniso_U_22
_atom_site_aniso_U_33
_atom_site_aniso_U_12
_atom_site_aniso_U_13
_atom_site_aniso_U_23
C1 0.0195(15) 0.0157(16) 0.0256(18) -0.0019(12) 0.0003(13) 0.0007(13)
O1 0.0434(12) 0.0128(11) 0.0326(12) 0.0013(8) 0.0142(9) 0.0032(8)
C2 0.0229(15) 0.0104(13) 0.0197(16) -0.0033(12) 0.0005(13) -0.0007(11)
C7 0.0246(16) 0.0188(15) 0.0253(18) -0.0012(13) 0.0015(14) -0.0003(12)
F1 0.0306(11) 0.0303(11) 0.0279(12) 0.0111(9) 0.0007(9) 0.0041(8)
C3 0.0245(17) 0.0213(16) 0.0268(19) -0.0004(12) 0.0028(14) -0.0024(12)
F1' 0.050(8) 0.044(8) 0.046(9) 0.018(6) 0.011(6) 0.015(6)
C4 0.0394(18) 0.0271(16) 0.0236(19) -0.0024(14) -0.0015(15) 0.0038(13)
C5 0.0409(18) 0.0276(16) 0.0170(17) -0.0117(14) 0.0051(14) 0.0006(12)
C6 0.0278(16) 0.0292(16) 0.0246(18) -0.0018(13) 0.0060(13) -0.0021(13)
N1 0.0258(13) 0.0101(13) 0.0239(15) 0.0023(11) 0.0060(11) 0.0022(11)
C8 0.0203(15) 0.0113(14) 0.0206(17) -0.0051(11) 0.0028(13) -0.0002(11)
C9 0.0212(15) 0.0125(14) 0.0216(17) -0.0031(11) -0.0008(13) -0.0027(11)
C14 0.0244(15) 0.0227(15) 0.0259(18) 0.0031(12) 0.0022(13) -0.0016(12)
C10 0.0234(15) 0.0241(15) 0.0255(18) 0.0002(13) 0.0040(13) -0.0049(13)
C11 0.0305(17) 0.0291(16) 0.0199(17) -0.0047(13) 0.0043(14) -0.0017(13)
C12 0.0295(16) 0.0188(15) 0.0216(18) -0.0042(13) -0.0033(13) 0.0034(12)
C13 0.0173(14) 0.0163(14) 0.0278(19) -0.0020(11) -0.0007(13) -0.0003(12)

loop_
_atom_type_symbol
_atom_type_description
_atom_type_scat_dispersion_real
_atom_type_scat_dispersion_imag
_atom_type_scat_source
C C 0.0033 0.0016 'International Tables Vol C Tables 4.2.6.8 and 6.1.1.4'
H H 0.0000 0.0000 'International Tables Vol C Tables 4.2.6.8 and 6.1.1.4'
N N 0.0061 0.0033 'International Tables Vol C Tables 4.2.6.8 and 6.1.1.4'
O O 0.0106 0.0060 'International Tables Vol C Tables 4.2.6.8 and 6.1.1.4'
F F 0.0171 0.0103 'International Tables Vol C Tables 4.2.6.8 and 6.1.1.4'

loop_
_geom_angle_atom_site_label_1
_geom_angle_atom_site_label_2
_geom_angle_atom_site_label_3
_geom_angle_site_symmetry_1
_geom_angle_site_symmetry_3
_geom_angle
_geom_angle_publ_flag
O1 C1 N1 . . 123.9(2) ?
O1 C1 C2 . . 119.7(2) ?
N1 C1 C2 . . 116.5(2) ?
C3 C2 C7 . . 116.7(2) ?
C3 C2 C1 . . 124.5(2) ?
C7 C2 C1 . . 118.6(2) ?
F1' C7 C6 . . 118.8(6) ?
F1' C7 C2 . . 119.7(6) ?
C6 C7 C2 . . 121.4(2) ?
C6 C7 H7 . . 119.3 ?
C2 C7 H7 . . 119.3 ?
F1 C3 C4 . . 117.6(2) ?
F1 C3 C2 . . 119.1(2) ?
C4 C3 C2 . . 123.2(2) ?
C4 C3 H3 . . 118.4 ?
C2 C3 H3 . . 118.4 ?
C3 C4 C5 . . 118.4(3) ?
C3 C4 H4 . . 120.8 ?
C5 C4 H4 . . 120.8 ?
C6 C5 C4 . . 120.2(3) ?
C6 C5 H5 . . 119.9 ?
C4 C5 H5 . . 119.9 ?
C5 C6 C7 . . 120.0(3) ?
C5 C6 H6 . . 120.0 ?
C7 C6 H6 . . 120.0 ?
C1 N1 C8 . . 125.5(2) ?
C1 N1 HN1 . . 115.0(18) ?
C8 N1 HN1 . . 119.2(18) ?
C13 C8 C9 . . 120.2(2) ?
C13 C8 N1 . . 121.4(2) ?
C9 C8 N1 . . 118.4(2) ?
C13 C8 C14 . 1_565 76.61(13) ?
C9 C8 C14 . 1_565 90.97(14) ?
N1 C8 C14 . 1_565 103.13(14) ?
C10 C9 C8 . . 117.7(2) ?
C10 C9 C14 . . 121.2(2) ?
C8 C9 C14 . . 121.1(2) ?
C9 C14 H14A . . 109.5 ?
C9 C14 H14B . . 109.5 ?
H14A C14 H14B . . 109.5 ?
C9 C14 H14C . . 109.5 ?
H14A C14 H14C . . 109.5 ?
H14B C14 H14C . . 109.5 ?
C11 C10 C9 . . 122.1(2) ?
C11 C10 H10 . . 118.9 ?
C9 C10 H10 . . 118.9 ?
C10 C11 C12 . . 119.5(3) ?
C10 C11 H11 . . 120.2 ?
C12 C11 H11 . . 120.2 ?
C13 C12 C11 . . 119.8(2) ?
C13 C12 H12 . . 120.1 ?
C11 C12 H12 . . 120.1 ?
C12 C13 C8 . . 120.6(2) ?
C12 C13 C14 . 1_565 88.08(15) ?
C8 C13 C14 . 1_565 81.74(14) ?
C12 C13 H13 . . 119.7 ?
C8 C13 H13 . . 119.7 ?
C14 C13 H13 1_565 . 100.3 ?

loop_
_geom_bond_atom_site_label_1
_geom_bond_atom_site_label_2
_geom_bond_site_symmetry_2
_geom_bond_distance
_geom_bond_publ_flag
C1 O1 . 1.231(3) ?
C1 N1 . 1.347(3) ?
C1 C2 . 1.501(3) ?
C2 C3 . 1.386(3) ?
C2 C7 . 1.390(3) ?
C7 F1' . 1.292(10) ?
C7 C6 . 1.375(4) ?
C7 H7 . 0.9500 ?
F1 C3 . 1.354(3) ?
C3 C4 . 1.370(4) ?
C3 H3 . 0.9500 ?
C4 C5 . 1.385(4) ?
C4 H4 . 0.9500 ?
C5 C6 . 1.379(4) ?
C5 H5 . 0.9500 ?
C6 H6 . 0.9500 ?
N1 C8 . 1.416(3) ?
N1 HN1 . 0.85(3) ?
C8 C13 . 1.397(3) ?
C8 C9 . 1.404(3) ?
C9 C10 . 1.385(4) ?
C9 C14 . 1.512(3) ?
C14 H14A . 0.9800 ?
C14 H14B . 0.9800 ?
C14 H14C . 0.9800 ?
C10 C11 . 1.384(3) ?
C10 H10 . 0.9500 ?
C11 C12 . 1.385(4) ?
C11 H11 . 0.9500 ?
C12 C13 . 1.375(4) ?
C12 H12 . 0.9500 ?
C13 H13 . 0.9500 ?

loop_
_geom_hbond_atom_site_label_D
_geom_hbond_atom_site_label_H
_geom_hbond_atom_site_label_A
_geom_hbond_site_symmetry_A
_geom_hbond_distance_DH
_geom_hbond_distance_HA
_geom_hbond_distance_DA
_geom_hbond_angle_DHA
N1 HN1 O1 1_545 0.85(3) 2.08(3) 2.887(3) 158(2)
C6 H6 F1' 2_545 0.95 2.60 3.219(11) 123.1
C12 H12 O1 3_685 0.95 2.63 3.434(3) 142.7
C12 H12 F1' 3_685 0.95 2.40 3.287(11) 154.4
C14 H14C Cg1 1_545 0.98 2.98 3.702(3) 131

loop_
_geom_torsion_atom_site_label_1
_geom_torsion_atom_site_label_2
_geom_torsion_atom_site_label_3
_geom_torsion_atom_site_label_4
_geom_torsion_site_symmetry_1
_geom_torsion_site_symmetry_2
_geom_torsion_site_symmetry_3
_geom_torsion_site_symmetry_4
_geom_torsion
_geom_torsion_publ_flag
O1 C1 C2 C3 . . . . -140.1(3) ?
N1 C1 C2 C3 . . . . 39.8(3) ?
O1 C1 C2 C7 . . . . 36.3(3) ?
N1 C1 C2 C7 . . . . -143.8(2) ?
C3 C2 C7 F1' . . . . 176.9(6) ?
C1 C2 C7 F1' . . . . 0.3(7) ?
C3 C2 C7 C6 . . . . -1.4(3) ?
C1 C2 C7 C6 . . . . -178.0(2) ?
C7 C2 C3 F1 . . . . -176.9(2) ?
C1 C2 C3 F1 . . . . -0.5(3) ?
C7 C2 C3 C4 . . . . 0.5(4) ?
C1 C2 C3 C4 . . . . 176.9(2) ?
F1 C3 C4 C5 . . . . 178.2(2) ?
C2 C3 C4 C5 . . . . 0.7(4) ?
C3 C4 C5 C6 . . . . -1.0(4) ?
C4 C5 C6 C7 . . . . 0.2(4) ?
F1' C7 C6 C5 . . . . -177.3(6) ?
C2 C7 C6 C5 . . . . 1.0(4) ?
O1 C1 N1 C8 . . . . -0.8(4) ?
C2 C1 N1 C8 . . . . 179.30(19) ?
C1 N1 C8 C13 . . . . -37.4(3) ?
C1 N1 C8 C9 . . . . 143.2(2) ?
C1 N1 C8 C14 . . . 1_565 44.8(3) ?
C13 C8 C9 C10 . . . . 0.0(3) ?
N1 C8 C9 C10 . . . . 179.4(2) ?
C14 C8 C9 C10 1_565 . . . -75.1(2) ?
C13 C8 C9 C14 . . . . 179.9(2) ?
N1 C8 C9 C14 . . . . -0.6(3) ?
C14 C8 C9 C14 1_565 . . . 104.9(2) ?
C8 C9 C10 C11 . . . . 0.6(3) ?
C14 C9 C10 C11 . . . . -179.4(2) ?
C9 C10 C11 C12 . . . . -0.7(4) ?
C10 C11 C12 C13 . . . . 0.3(4) ?
C11 C12 C13 C8 . . . . 0.3(3) ?
C11 C12 C13 C14 . . . 1_565 79.5(2) ?
C9 C8 C13 C12 . . . . -0.4(3) ?
N1 C8 C13 C12 . . . . -179.8(2) ?
C14 C8 C13 C12 1_565 . . . 82.8(2) ?
C9 C8 C13 C14 . . . 1_565 -83.2(2) ?
N1 C8 C13 C14 . . . 1_565 97.4(2) ?
